data_1558672
loop_
_publ_author_name
'Hill, David R.'
'Abrahamson, Michael J.'
'Lukin, Kirill A.'
'Towne, Timothy B.'
'Engstrom, Kenneth M.'
'Reddy, Rajarathnam E.'
'Kielbus, Angelica B.'
'Pelc, Matthew J.'
'Mei, Jianzhang'
'Nere, Nandkishor K.'
'Chen, Shuang'
'Henry, Rodger'
'Chemburkar, Sanjay'
'Ding, Chen'
'Zhang, Hongqiang'
'Cink, Russell D.'

_publ_section_title
;
 Development of a Large-Scale Route to Glecaprevir: Synthesis of the Side
 Chain and Final Assembly
;
_journal_name_full 'Organic Process Research &amp; Development'
_journal_paper_doi 10.1021/acs.oprd.0c00245
_journal_year 2020
_chemical_absolute_configuration ad
_chemical_formula_sum 'C20 H33 F2 N O4'
_chemical_formula_weight 389.47
_space_group_crystal_system triclinic
_space_group_IT_number 1
_space_group_name_Hall 'P 1'
_space_group_name_H-M_alt 'P 1'
_atom_sites_solution_hydrogens geom
_audit_creation_method SHELXL-2013
_cell_angle_alpha 106.366(3)
_cell_angle_beta 94.675(3)
_cell_angle_gamma 90.873(3)
_cell_formula_units_Z 2
_cell_length_a 8.6295(5)
_cell_length_b 10.2499(5)
_cell_length_c 12.1993(7)
_cell_measurement_reflns_used 8399
_cell_measurement_temperature 100(2)
_cell_measurement_theta_max 64.873
_cell_measurement_theta_min 3.4915
_cell_volume 1031.06(10)
_computing_structure_refinement 'SHELXL-2013 (Sheldrick, 2013)'
_diffrn_ambient_temperature 100(2)
_diffrn_measured_fraction_theta_full 0.871
_diffrn_measured_fraction_theta_max 0.930
_diffrn_measurement_device_type CCD
_diffrn_measurement_method 'phi-omega scan'
_diffrn_radiation_type CuK\a
_diffrn_radiation_wavelength 1.54178
_diffrn_reflns_av_R_equivalents 0.0294
_diffrn_reflns_av_unetI/netI 0.0400
_diffrn_reflns_Laue_measured_fraction_full 0.871
_diffrn_reflns_Laue_measured_fraction_max 0.930
_diffrn_reflns_limit_h_max 9
_diffrn_reflns_limit_h_min -10
_diffrn_reflns_limit_k_max 12
_diffrn_reflns_limit_k_min -11
_diffrn_reflns_limit_l_max 14
_diffrn_reflns_limit_l_min -14
_diffrn_reflns_number 11367
_diffrn_reflns_point_group_measured_fraction_full 0.767
_diffrn_reflns_point_group_measured_fraction_max 0.819
_diffrn_reflns_theta_full 67.679
_diffrn_reflns_theta_max 64.925
_diffrn_reflns_theta_min 3.791
_diffrn_source 'sealed tube'
_exptl_absorpt_coefficient_mu 0.816
_exptl_absorpt_correction_T_max 0.923
_exptl_absorpt_correction_T_min 0.854
_exptl_absorpt_correction_type multi-scan
_exptl_crystal_colour colourless
_exptl_crystal_density_diffrn 1.255
_exptl_crystal_density_meas ?
_exptl_crystal_description block
_exptl_crystal_F_000 420
_exptl_crystal_size_max 0.200
_exptl_crystal_size_mid 0.200
_exptl_crystal_size_min 0.100
_refine_diff_density_max 0.270
_refine_diff_density_min -0.204
_refine_diff_density_rms 0.040
_refine_ls_abs_structure_details
;
 Flack x determined using 2029 quotients [(I+)-(I-)]/[(I+)+(I-)]
 (Parsons and Flack (2004), Acta Cryst. A60, s61).
;
_refine_ls_abs_structure_Flack 0.08(8)
_refine_ls_extinction_method none
_refine_ls_goodness_of_fit_ref 1.094
_refine_ls_hydrogen_treatment constr
_refine_ls_matrix_type full
_refine_ls_number_parameters 503
_refine_ls_number_reflns 5728
_refine_ls_number_restraints 5
_refine_ls_restrained_S_all 1.095
_refine_ls_R_factor_all 0.0450
_refine_ls_R_factor_gt 0.0376
_refine_ls_shift/su_max 0.015
_refine_ls_shift/su_mean 0.002
_refine_ls_structure_factor_coef Fsqd
_refine_ls_weighting_details
;
 w=1/[\s^2^(Fo^2^)+(0.0294P)^2^+0.2954P]
 where P=(Fo^2^+2Fc^2^)/3
;
_refine_ls_weighting_scheme calc
_refine_ls_wR_factor_gt 0.0830
_refine_ls_wR_factor_ref 0.0866
_reflns_Friedel_coverage 0.761
_reflns_Friedel_fraction_full 0.663
_reflns_Friedel_fraction_max 0.708
_reflns_number_gt 5038
_reflns_number_total 5728
_reflns_threshold_expression 'I > 2\s(I)'
_cod_data_source_file op0c00245_si_003.cif
_cod_data_source_block Compound19b
_cod_depositor_comments
;
The following automatic conversions were performed:

data item '_exptl_crystal_density_meas' value 'none' was changed to
'?' -- the value is perceived as not measured.

Automatic conversion script
Id: cif_fix_values 7556 2019-12-06 15:28:31Z antanas 
;
_cod_database_code 1558672
_shelx_space_group_comment
;
The symmetry employed for this shelxl refinement is uniquely defined
by the following loop, which should always be used as a source of
symmetry information in preference to the above space-group names.
They are only intended as comments.
;
_shelxl_version_number 2013-2

loop_
_space_group_symop_operation_xyz
'x, y, z'

loop_
_atom_site_label
_atom_site_type_symbol
_atom_site_fract_x
_atom_site_fract_y
_atom_site_fract_z
_atom_site_U_iso_or_equiv
_atom_site_adp_type
_atom_site_occupancy
_atom_site_site_symmetry_order
_atom_site_calc_flag
_atom_site_refinement_flags_posn
_atom_site_refinement_flags_adp
_atom_site_refinement_flags_occupancy
_atom_site_disorder_assembly
_atom_site_disorder_group
F1 F 0.8062(4) -0.3069(3) 1.3568(2) 0.0626(8) Uani 1 1 d . . . . .
F2 F 0.5751(3) -0.2892(3) 1.2762(2) 0.0578(7) Uani 1 1 d . . . . .
O1 O 0.8345(3) -0.1485(3) 1.0028(2) 0.0343(7) Uani 1 1 d . . . . .
O2 O 0.6633(3) 0.0178(3) 1.0325(2) 0.0305(6) Uani 1 1 d . . . . .
O3 O 0.5332(3) 0.0517(3) 1.2547(2) 0.0527(9) Uani 1 1 d . . . . .
O4 O 0.7600(3) 0.1446(3) 1.3456(3) 0.0445(8) Uani 1 1 d . . . . .
C1 C 0.7160(5) -0.2197(5) 1.3141(4) 0.0457(11) Uani 1 1 d . . . . .
H1 H 0.7029 -0.1351 1.3743 0.055 Uiso 1 1 calc R U . . .
C2 C 0.7872(5) -0.1913(4) 1.2178(3) 0.0337(10) Uani 1 1 d . . . . .
H2 H 0.7931 -0.2699 1.1505 0.040 Uiso 1 1 calc R U . . .
C3 C 0.9211(5) -0.0891(4) 1.2424(3) 0.0353(9) Uani 1 1 d . . . . .
H3A H 1.0052 -0.1083 1.1927 0.042 Uiso 1 1 calc R U . . .
H3B H 0.9532 -0.0422 1.3220 0.042 Uiso 1 1 calc R U . . .
C4 C 0.7668(4) -0.0552(4) 1.1925(3) 0.0282(9) Uani 1 1 d . . . . .
C5 C 0.7538(4) -0.0641(4) 1.0649(3) 0.0259(9) Uani 1 1 d . . . . .
C6 C 0.6706(5) 0.0498(4) 1.2653(3) 0.0297(9) Uani 1 1 d . . . . .
C7 C 0.6801(6) 0.2572(5) 1.4167(4) 0.0554(14) Uani 1 1 d . . . . .
H7A H 0.7251 0.2788 1.4955 0.066 Uiso 1 1 calc R U . . .
H7B H 0.5710 0.2315 1.4148 0.066 Uiso 1 1 calc R U . . .
C8 C 0.6947(6) 0.3798(5) 1.3731(4) 0.0510(13) Uani 1 1 d . . . . .
H8A H 0.8027 0.4061 1.3766 0.077 Uiso 1 1 calc R U . . .
H8B H 0.6410 0.4535 1.4198 0.077 Uiso 1 1 calc R U . . .
H8C H 0.6499 0.3581 1.2952 0.077 Uiso 1 1 calc R U . . .
F3 F 0.0931(3) 0.3636(2) 0.4680(2) 0.0506(7) Uani 1 1 d . . . . .
F4 F 0.2455(3) 0.1933(2) 0.41578(18) 0.0443(6) Uani 1 1 d . . . . .
O5 O 0.1867(3) 0.2303(3) 0.8287(2) 0.0327(6) Uani 1 1 d . . . . .
O6 O 0.3551(3) 0.0623(3) 0.7952(2) 0.0281(6) Uani 1 1 d . . . . .
O7 O 0.4906(3) 0.0355(3) 0.5444(2) 0.0453(8) Uani 1 1 d . . . . .
O8 O 0.2406(4) -0.0428(3) 0.5148(2) 0.0427(8) Uani 1 1 d . . . . .
C9 C 0.1315(5) 0.2419(4) 0.4868(3) 0.0367(10) Uani 1 1 d . . . . .
H9 H 0.0407 0.1785 0.4669 0.044 Uiso 1 1 calc R U . . .
C10 C 0.1884(5) 0.2652(4) 0.6095(3) 0.0294(9) Uani 1 1 d . . . . .
H10 H 0.1136 0.3074 0.6638 0.035 Uiso 1 1 calc R U . . .
C11 C 0.3548(4) 0.3096(4) 0.6494(3) 0.0311(9) Uani 1 1 d . . . . .
H11A H 0.3759 0.3778 0.7228 0.037 Uiso 1 1 calc R U . . .
H11B H 0.4241 0.3149 0.5920 0.037 Uiso 1 1 calc R U . . .
C12 C 0.2955(4) 0.1701(4) 0.6496(3) 0.0259(9) Uani 1 1 d . . . . .
C13 C 0.2748(4) 0.1534(4) 0.7675(3) 0.0258(9) Uani 1 1 d . . . . .
C14 C 0.3558(5) 0.0492(4) 0.5647(3) 0.0305(9) Uani 1 1 d . . . . .
C15 C 0.2664(11) -0.1630(7) 0.4225(6) 0.0374(17) Uani 0.690(10) 1 d D . P A 1
H15A H 0.3498 -0.1441 0.3798 0.045 Uiso 0.690(10) 1 calc R U P A 1
H15B H 0.1729 -0.1884 0.3703 0.045 Uiso 0.690(10) 1 calc R U P A 1
C16 C 0.3088(9) -0.2779(7) 0.4725(6) 0.047(2) Uani 0.690(10) 1 d D . P A 1
H16A H 0.3963 -0.2494 0.5288 0.071 Uiso 0.690(10) 1 calc R U P A 1
H16B H 0.3353 -0.3552 0.4125 0.071 Uiso 0.690(10) 1 calc R U P A 1
H16C H 0.2219 -0.3022 0.5081 0.071 Uiso 0.690(10) 1 calc R U P A 1
C15' C 0.3351(19) -0.1657(17) 0.4490(15) 0.0374(17) Uani 0.310(10) 1 d D . P A 2
H15C H 0.3796 -0.1480 0.3838 0.045 Uiso 0.310(10) 1 calc R U P A 2
H15D H 0.4171 -0.1883 0.4991 0.045 Uiso 0.310(10) 1 calc R U P A 2
C16' C 0.2057(15) -0.2769(13) 0.4114(13) 0.043(5) Uani 0.310(10) 1 d D . P A 2
H16D H 0.1794 -0.3049 0.4765 0.064 Uiso 0.310(10) 1 calc R U P A 2
H16E H 0.2409 -0.3534 0.3547 0.064 Uiso 0.310(10) 1 calc R U P A 2
H16F H 0.1157 -0.2421 0.3793 0.064 Uiso 0.310(10) 1 calc R U P A 2
N1 N 0.3310(3) 0.0192(3) 1.0130(2) 0.0245(7) Uani 1 1 d . . . . .
H1AN H 0.3219 0.0431 0.9413 0.029 Uiso 1 1 calc R U . . .
H1BN H 0.4411 0.0180 1.0361 0.029 Uiso 1 1 calc R U . . .
C17 C 0.2605(4) 0.1299(4) 1.1025(3) 0.0256(9) Uani 1 1 d . . . . .
H17 H 0.2691 0.1066 1.1752 0.031 Uiso 1 1 calc R U . . .
C18 C 0.3538(4) 0.2627(4) 1.1182(3) 0.0269(9) Uani 1 1 d . . . . .
H18A H 0.4619 0.2514 1.1411 0.032 Uiso 1 1 calc R U . . .
H18B H 0.3492 0.2852 1.0459 0.032 Uiso 1 1 calc R U . . .
C19 C 0.2890(5) 0.3781(4) 1.2091(3) 0.0334(10) Uani 1 1 d . . . . .
H19A H 0.3458 0.4625 1.2149 0.040 Uiso 1 1 calc R U . . .
H19B H 0.3035 0.3597 1.2830 0.040 Uiso 1 1 calc R U . . .
C20 C 0.1162(5) 0.3937(4) 1.1797(4) 0.0343(10) Uani 1 1 d . . . . .
H20A H 0.0762 0.4625 1.2418 0.041 Uiso 1 1 calc R U . . .
H20B H 0.1030 0.4239 1.1110 0.041 Uiso 1 1 calc R U . . .
C21 C 0.0238(4) 0.2594(4) 1.1599(3) 0.0289(9) Uani 1 1 d . . . . .
H21A H -0.0840 0.2707 1.1360 0.035 Uiso 1 1 calc R U . . .
H21B H 0.0265 0.2350 1.2312 0.035 Uiso 1 1 calc R U . . .
C22 C 0.0901(4) 0.1450(4) 1.0684(3) 0.0272(9) Uani 1 1 d . . . . .
H22A H 0.0325 0.0603 1.0600 0.033 Uiso 1 1 calc R U . . .
H22B H 0.0796 0.1654 0.9952 0.033 Uiso 1 1 calc R U . . .
C23 C 0.2619(4) -0.1224(4) 0.9907(3) 0.0264(9) Uani 1 1 d . . . . .
H23 H 0.1486 -0.1191 0.9780 0.032 Uiso 1 1 calc R U . . .
C24 C 0.3212(6) -0.2138(4) 0.8828(4) 0.0405(11) Uani 1 1 d . . . . .
H24A H 0.4334 -0.2184 0.8935 0.049 Uiso 1 1 calc R U . . .
H24B H 0.2962 -0.1766 0.8190 0.049 Uiso 1 1 calc R U . . .
C25 C 0.2452(6) -0.3569(4) 0.8566(4) 0.0458(12) Uani 1 1 d . . . . .
H25A H 0.1335 -0.3524 0.8418 0.055 Uiso 1 1 calc R U . . .
H25B H 0.2842 -0.4156 0.7881 0.055 Uiso 1 1 calc R U . . .
C26 C 0.2796(5) -0.4167(4) 0.9560(4) 0.0391(11) Uani 1 1 d . . . . .
H26A H 0.3904 -0.4291 0.9664 0.047 Uiso 1 1 calc R U . . .
H26B H 0.2262 -0.5051 0.9392 0.047 Uiso 1 1 calc R U . . .
C27 C 0.2262(5) -0.3228(4) 1.0653(4) 0.0378(10) Uani 1 1 d . . . . .
H27A H 0.2546 -0.3596 1.1289 0.045 Uiso 1 1 calc R U . . .
H27B H 0.1137 -0.3187 1.0574 0.045 Uiso 1 1 calc R U . . .
C28 C 0.2990(5) -0.1793(4) 1.0912(3) 0.0326(10) Uani 1 1 d . . . . .
H28A H 0.2588 -0.1208 1.1592 0.039 Uiso 1 1 calc R U . . .
H28B H 0.4109 -0.1818 1.1062 0.039 Uiso 1 1 calc R U . . .
N2 N 0.6838(3) 0.0664(3) 0.8235(2) 0.0245(7) Uani 1 1 d . . . . .
H2AN H 0.5741 0.0725 0.8017 0.029 Uiso 1 1 calc R U . . .
H2BN H 0.6911 0.0384 0.8933 0.029 Uiso 1 1 calc R U . . .
C29 C 0.7581(4) 0.2071(4) 0.8516(3) 0.0261(9) Uani 1 1 d . . . . .
H29 H 0.8638 0.2049 0.8869 0.031 Uiso 1 1 calc R U . . .
C30 C 0.7692(5) 0.2557(4) 0.7461(3) 0.0288(9) Uani 1 1 d . . . . .
H30A H 0.6666 0.2515 0.7061 0.035 Uiso 1 1 calc R U . . .
H30B H 0.8351 0.1965 0.6945 0.035 Uiso 1 1 calc R U . . .
C31 C 0.8369(5) 0.4020(4) 0.7797(3) 0.0330(9) Uani 1 1 d . . . . .
H31A H 0.9438 0.4037 0.8118 0.040 Uiso 1 1 calc R U . . .
H31B H 0.8372 0.4330 0.7116 0.040 Uiso 1 1 calc R U . . .
C32 C 0.7444(5) 0.4988(4) 0.8671(3) 0.0345(10) Uani 1 1 d . . . . .
H32A H 0.6406 0.5054 0.8326 0.041 Uiso 1 1 calc R U . . .
H32B H 0.7947 0.5888 0.8899 0.041 Uiso 1 1 calc R U . . .
C33 C 0.7338(5) 0.4478(4) 0.9726(3) 0.0336(10) Uani 1 1 d . . . . .
H33A H 0.8367 0.4514 1.0119 0.040 Uiso 1 1 calc R U . . .
H33B H 0.6687 0.5069 1.0249 0.040 Uiso 1 1 calc R U . . .
C34 C 0.6660(4) 0.3025(4) 0.9396(3) 0.0293(9) Uani 1 1 d . . . . .
H34A H 0.6668 0.2712 1.0076 0.035 Uiso 1 1 calc R U . . .
H34B H 0.5588 0.3008 0.9082 0.035 Uiso 1 1 calc R U . . .
C35 C 0.7467(4) -0.0451(4) 0.7311(3) 0.0256(9) Uani 1 1 d . . . . .
H35 H 0.7284 -0.0234 0.6579 0.031 Uiso 1 1 calc R U . . .
C36 C 0.6567(4) -0.1762(4) 0.7225(3) 0.0294(9) Uani 1 1 d . . . . .
H36A H 0.5468 -0.1652 0.7054 0.035 Uiso 1 1 calc R U . . .
H36B H 0.6699 -0.1968 0.7956 0.035 Uiso 1 1 calc R U . . .
C37 C 0.7135(5) -0.2941(4) 0.6287(4) 0.0339(9) Uani 1 1 d . . . . .
H37A H 0.6599 -0.3781 0.6285 0.041 Uiso 1 1 calc R U . . .
H37B H 0.6884 -0.2786 0.5545 0.041 Uiso 1 1 calc R U . . .
C38 C 0.8880(5) -0.3084(4) 0.6470(4) 0.0386(10) Uani 1 1 d . . . . .
H38A H 0.9115 -0.3368 0.7158 0.046 Uiso 1 1 calc R U . . .
H38B H 0.9218 -0.3782 0.5826 0.046 Uiso 1 1 calc R U . . .
C39 C 0.9760(5) -0.1752(4) 0.6587(4) 0.0349(10) Uani 1 1 d . . . . .
H39A H 0.9618 -0.1522 0.5868 0.042 Uiso 1 1 calc R U . . .
H39B H 1.0863 -0.1861 0.6749 0.042 Uiso 1 1 calc R U . . .
C40 C 0.9201(4) -0.0594(4) 0.7546(3) 0.0291(9) Uani 1 1 d . . . . .
H40A H 0.9409 -0.0787 0.8278 0.035 Uiso 1 1 calc R U . . .
H40B H 0.9756 0.0250 0.7584 0.035 Uiso 1 1 calc R U . . .

loop_
_atom_site_aniso_label
_atom_site_aniso_U_11
_atom_site_aniso_U_22
_atom_site_aniso_U_33
_atom_site_aniso_U_23
_atom_site_aniso_U_13
_atom_site_aniso_U_12
F1 0.086(2) 0.0646(18) 0.0523(16) 0.0379(14) 0.0137(14) 0.0207(16)
F2 0.0600(18) 0.0604(16) 0.0621(17) 0.0290(14) 0.0184(13) -0.0049(14)
O1 0.0347(16) 0.0354(16) 0.0324(15) 0.0079(13) 0.0053(12) 0.0035(13)
O2 0.0256(15) 0.0344(16) 0.0333(15) 0.0136(13) -0.0015(11) 0.0003(13)
O3 0.0271(18) 0.069(2) 0.0455(18) -0.0085(16) -0.0056(13) 0.0088(16)
O4 0.0339(17) 0.0396(18) 0.0501(19) -0.0051(15) 0.0116(14) -0.0072(14)
C1 0.061(3) 0.047(3) 0.035(2) 0.021(2) 0.005(2) 0.012(2)
C2 0.039(3) 0.029(2) 0.032(2) 0.0091(18) 0.0016(17) 0.0029(19)
C3 0.029(2) 0.039(2) 0.033(2) 0.0048(19) -0.0069(16) 0.0030(19)
C4 0.026(2) 0.028(2) 0.030(2) 0.0087(17) -0.0037(16) -0.0012(17)
C5 0.024(2) 0.029(2) 0.025(2) 0.0090(18) -0.0011(16) -0.0069(18)
C6 0.029(3) 0.038(2) 0.023(2) 0.0104(19) -0.0024(16) 0.0008(19)
C7 0.048(3) 0.049(3) 0.057(3) -0.009(3) 0.023(2) -0.003(2)
C8 0.044(3) 0.048(3) 0.049(3) -0.004(2) -0.004(2) 0.005(2)
F3 0.0591(17) 0.0538(15) 0.0437(14) 0.0224(12) -0.0016(11) 0.0198(13)
F4 0.0445(14) 0.0597(15) 0.0309(12) 0.0148(11) 0.0065(10) 0.0124(12)
O5 0.0355(16) 0.0343(16) 0.0281(15) 0.0070(13) 0.0081(12) 0.0056(13)
O6 0.0234(14) 0.0340(16) 0.0285(14) 0.0117(12) 0.0014(10) 0.0005(12)
O7 0.0301(17) 0.069(2) 0.0380(17) 0.0155(15) 0.0066(13) 0.0178(16)
O8 0.057(2) 0.0295(16) 0.0359(16) -0.0023(13) 0.0161(14) -0.0058(15)
C9 0.036(2) 0.043(2) 0.034(2) 0.0140(19) 0.0044(18) 0.012(2)
C10 0.027(2) 0.033(2) 0.027(2) 0.0071(18) 0.0014(16) 0.0036(18)
C11 0.028(2) 0.033(2) 0.033(2) 0.0101(18) 0.0016(16) -0.0022(17)
C12 0.021(2) 0.032(2) 0.0248(19) 0.0072(17) 0.0012(15) 0.0010(17)
C13 0.021(2) 0.027(2) 0.027(2) 0.0052(18) -0.0010(16) -0.0059(18)
C14 0.033(3) 0.034(2) 0.028(2) 0.0138(18) 0.0013(17) 0.004(2)
C15 0.048(6) 0.038(3) 0.019(4) -0.002(3) -0.006(3) 0.008(4)
C16 0.051(5) 0.035(4) 0.049(4) 0.000(3) 0.011(4) 0.007(3)
C15' 0.048(6) 0.038(3) 0.019(4) -0.002(3) -0.006(3) 0.008(4)
C16' 0.035(9) 0.030(8) 0.051(10) -0.011(7) 0.005(7) 0.007(7)
N1 0.0195(17) 0.0284(18) 0.0256(16) 0.0083(14) 0.0005(12) -0.0014(14)
C17 0.027(2) 0.027(2) 0.0235(19) 0.0076(17) 0.0029(15) 0.0024(17)
C18 0.023(2) 0.029(2) 0.028(2) 0.0076(17) -0.0002(15) -0.0028(18)
C19 0.030(2) 0.032(2) 0.036(2) 0.0081(19) 0.0005(17) -0.0047(18)
C20 0.032(2) 0.029(2) 0.041(2) 0.009(2) 0.0050(18) 0.0021(19)
C21 0.021(2) 0.036(2) 0.030(2) 0.0088(18) 0.0026(15) 0.0024(18)
C22 0.022(2) 0.032(2) 0.029(2) 0.0100(18) -0.0003(16) -0.0013(18)
C23 0.021(2) 0.026(2) 0.032(2) 0.0080(17) 0.0006(16) -0.0014(17)
C24 0.056(3) 0.030(2) 0.035(2) 0.008(2) 0.009(2) -0.001(2)
C25 0.065(3) 0.029(2) 0.039(3) 0.001(2) 0.008(2) 0.001(2)
C26 0.033(3) 0.031(2) 0.054(3) 0.013(2) 0.004(2) 0.000(2)
C27 0.037(3) 0.036(2) 0.045(3) 0.018(2) 0.0040(19) -0.004(2)
C28 0.033(2) 0.034(2) 0.033(2) 0.0154(19) 0.0001(17) -0.0039(19)
N2 0.0210(18) 0.0263(17) 0.0263(17) 0.0082(14) 0.0007(13) -0.0003(14)
C29 0.019(2) 0.028(2) 0.031(2) 0.0093(18) -0.0013(16) -0.0024(17)
C30 0.026(2) 0.029(2) 0.031(2) 0.0080(17) 0.0047(16) -0.0016(17)
C31 0.032(2) 0.028(2) 0.040(2) 0.0116(18) 0.0056(17) 0.0008(18)
C32 0.032(2) 0.028(2) 0.044(2) 0.011(2) 0.0036(18) 0.0007(19)
C33 0.025(2) 0.033(2) 0.037(2) 0.0030(19) -0.0005(17) -0.0013(18)
C34 0.025(2) 0.030(2) 0.031(2) 0.0061(18) 0.0006(16) -0.0013(17)
C35 0.021(2) 0.029(2) 0.027(2) 0.0073(18) 0.0021(15) -0.0013(17)
C36 0.023(2) 0.033(2) 0.031(2) 0.0068(18) 0.0015(16) -0.0035(18)
C37 0.036(2) 0.028(2) 0.036(2) 0.0049(19) 0.0050(17) -0.0032(18)
C38 0.038(3) 0.031(2) 0.043(3) 0.003(2) 0.0080(19) 0.005(2)
C39 0.027(2) 0.034(2) 0.044(2) 0.010(2) 0.0054(18) 0.0023(19)
C40 0.023(2) 0.031(2) 0.033(2) 0.0089(18) 0.0018(16) -0.0023(18)

loop_
_atom_type_symbol
_atom_type_description
_atom_type_scat_dispersion_real
_atom_type_scat_dispersion_imag
_atom_type_scat_source
C C 0.0181 0.0091 'International Tables Vol C Tables 4.2.6.8 and 6.1.1.4'
H H 0.0000 0.0000 'International Tables Vol C Tables 4.2.6.8 and 6.1.1.4'
N N 0.0311 0.0180 'International Tables Vol C Tables 4.2.6.8 and 6.1.1.4'
O O 0.0492 0.0322 'International Tables Vol C Tables 4.2.6.8 and 6.1.1.4'
F F 0.0727 0.0534 'International Tables Vol C Tables 4.2.6.8 and 6.1.1.4'

loop_
_geom_angle_atom_site_label_1
_geom_angle_atom_site_label_2
_geom_angle_atom_site_label_3
_geom_angle
_geom_angle_site_symmetry_1
_geom_angle_site_symmetry_3
_geom_angle_publ_flag
C6 O4 C7 116.7(3) . . ?
F2 C1 F1 105.0(3) . . ?
F2 C1 C2 110.0(3) . . ?
F1 C1 C2 109.7(4) . . ?
F2 C1 H1 110.7 . . ?
F1 C1 H1 110.7 . . ?
C2 C1 H1 110.7 . . ?
C1 C2 C3 119.0(4) . . ?
C1 C2 C4 120.5(4) . . ?
C3 C2 C4 59.7(3) . . ?
C1 C2 H2 115.4 . . ?
C3 C2 H2 115.4 . . ?
C4 C2 H2 115.4 . . ?
C2 C3 C4 60.8(3) . . ?
C2 C3 H3A 117.7 . . ?
C4 C3 H3A 117.7 . . ?
C2 C3 H3B 117.7 . . ?
C4 C3 H3B 117.7 . . ?
H3A C3 H3B 114.8 . . ?
C6 C4 C3 119.7(3) . . ?
C6 C4 C2 119.7(3) . . ?
C3 C4 C2 59.5(3) . . ?
C6 C4 C5 115.6(3) . . ?
C3 C4 C5 116.5(3) . . ?
C2 C4 C5 114.2(3) . . ?
O1 C5 O2 126.1(3) . . ?
O1 C5 C4 117.0(3) . . ?
O2 C5 C4 116.9(3) . . ?
O3 C6 O4 123.1(4) . . ?
O3 C6 C4 125.2(4) . . ?
O4 C6 C4 111.7(3) . . ?
O4 C7 C8 109.8(4) . . ?
O4 C7 H7A 109.7 . . ?
C8 C7 H7A 109.7 . . ?
O4 C7 H7B 109.7 . . ?
C8 C7 H7B 109.7 . . ?
H7A C7 H7B 108.2 . . ?
C7 C8 H8A 109.5 . . ?
C7 C8 H8B 109.5 . . ?
H8A C8 H8B 109.5 . . ?
C7 C8 H8C 109.5 . . ?
H8A C8 H8C 109.5 . . ?
H8B C8 H8C 109.5 . . ?
C14 O8 C15 121.6(5) . . ?
C14 O8 C15' 101.1(6) . . ?
F3 C9 F4 105.5(3) . . ?
F3 C9 C10 109.4(3) . . ?
F4 C9 C10 111.6(3) . . ?
F3 C9 H9 110.1 . . ?
F4 C9 H9 110.1 . . ?
C10 C9 H9 110.1 . . ?
C9 C10 C11 120.0(3) . . ?
C9 C10 C12 122.5(3) . . ?
C11 C10 C12 60.4(2) . . ?
C9 C10 H10 114.4 . . ?
C11 C10 H10 114.4 . . ?
C12 C10 H10 114.4 . . ?
C10 C11 C12 60.0(2) . . ?
C10 C11 H11A 117.8 . . ?
C12 C11 H11A 117.8 . . ?
C10 C11 H11B 117.8 . . ?
C12 C11 H11B 117.8 . . ?
H11A C11 H11B 114.9 . . ?
C14 C12 C10 120.5(3) . . ?
C14 C12 C11 117.4(3) . . ?
C10 C12 C11 59.6(2) . . ?
C14 C12 C13 115.8(3) . . ?
C10 C12 C13 116.5(3) . . ?
C11 C12 C13 115.1(3) . . ?
O5 C13 O6 126.0(3) . . ?
O5 C13 C12 118.3(3) . . ?
O6 C13 C12 115.7(3) . . ?
O7 C14 O8 124.1(4) . . ?
O7 C14 C12 124.8(4) . . ?
O8 C14 C12 111.1(3) . . ?
O8 C15 C16 109.1(5) . . ?
O8 C15 H15A 109.9 . . ?
C16 C15 H15A 109.9 . . ?
O8 C15 H15B 109.9 . . ?
C16 C15 H15B 109.9 . . ?
H15A C15 H15B 108.3 . . ?
C15 C16 H16A 109.5 . . ?
C15 C16 H16B 109.5 . . ?
H16A C16 H16B 109.5 . . ?
C15 C16 H16C 109.5 . . ?
H16A C16 H16C 109.5 . . ?
H16B C16 H16C 109.5 . . ?
C16' C15' O8 100.1(11) . . ?
C16' C15' H15C 111.8 . . ?
O8 C15' H15C 111.8 . . ?
C16' C15' H15D 111.7 . . ?
O8 C15' H15D 111.7 . . ?
H15C C15' H15D 109.5 . . ?
C15' C16' H16D 109.5 . . ?
C15' C16' H16E 109.5 . . ?
H16D C16' H16E 109.5 . . ?
C15' C16' H16F 109.5 . . ?
H16D C16' H16F 109.5 . . ?
H16E C16' H16F 109.5 . . ?
C23 N1 C17 116.4(3) . . ?
C23 N1 H1AN 108.2 . . ?
C17 N1 H1AN 108.2 . . ?
C23 N1 H1BN 108.2 . . ?
C17 N1 H1BN 108.2 . . ?
H1AN N1 H1BN 107.3 . . ?
N1 C17 C22 111.4(3) . . ?
N1 C17 C18 108.2(3) . . ?
C22 C17 C18 110.8(3) . . ?
N1 C17 H17 108.8 . . ?
C22 C17 H17 108.8 . . ?
C18 C17 H17 108.8 . . ?
C19 C18 C17 110.5(3) . . ?
C19 C18 H18A 109.5 . . ?
C17 C18 H18A 109.5 . . ?
C19 C18 H18B 109.5 . . ?
C17 C18 H18B 109.5 . . ?
H18A C18 H18B 108.1 . . ?
C18 C19 C20 111.2(3) . . ?
C18 C19 H19A 109.4 . . ?
C20 C19 H19A 109.4 . . ?
C18 C19 H19B 109.4 . . ?
C20 C19 H19B 109.4 . . ?
H19A C19 H19B 108.0 . . ?
C21 C20 C19 111.2(3) . . ?
C21 C20 H20A 109.4 . . ?
C19 C20 H20A 109.4 . . ?
C21 C20 H20B 109.4 . . ?
C19 C20 H20B 109.4 . . ?
H20A C20 H20B 108.0 . . ?
C20 C21 C22 111.3(3) . . ?
C20 C21 H21A 109.4 . . ?
C22 C21 H21A 109.4 . . ?
C20 C21 H21B 109.4 . . ?
C22 C21 H21B 109.4 . . ?
H21A C21 H21B 108.0 . . ?
C17 C22 C21 109.9(3) . . ?
C17 C22 H22A 109.7 . . ?
C21 C22 H22A 109.7 . . ?
C17 C22 H22B 109.7 . . ?
C21 C22 H22B 109.7 . . ?
H22A C22 H22B 108.2 . . ?
N1 C23 C28 111.9(3) . . ?
N1 C23 C24 109.2(3) . . ?
C28 C23 C24 110.5(3) . . ?
N1 C23 H23 108.4 . . ?
C28 C23 H23 108.4 . . ?
C24 C23 H23 108.4 . . ?
C23 C24 C25 109.5(4) . . ?
C23 C24 H24A 109.8 . . ?
C25 C24 H24A 109.8 . . ?
C23 C24 H24B 109.8 . . ?
C25 C24 H24B 109.8 . . ?
H24A C24 H24B 108.2 . . ?
C26 C25 C24 111.0(4) . . ?
C26 C25 H25A 109.4 . . ?
C24 C25 H25A 109.4 . . ?
C26 C25 H25B 109.4 . . ?
C24 C25 H25B 109.4 . . ?
H25A C25 H25B 108.0 . . ?
C25 C26 C27 110.2(3) . . ?
C25 C26 H26A 109.6 . . ?
C27 C26 H26A 109.6 . . ?
C25 C26 H26B 109.6 . . ?
C27 C26 H26B 109.6 . . ?
H26A C26 H26B 108.1 . . ?
C26 C27 C28 111.6(3) . . ?
C26 C27 H27A 109.3 . . ?
C28 C27 H27A 109.3 . . ?
C26 C27 H27B 109.3 . . ?
C28 C27 H27B 109.3 . . ?
H27A C27 H27B 108.0 . . ?
C23 C28 C27 110.2(3) . . ?
C23 C28 H28A 109.6 . . ?
C27 C28 H28A 109.6 . . ?
C23 C28 H28B 109.6 . . ?
C27 C28 H28B 109.6 . . ?
H28A C28 H28B 108.1 . . ?
C29 N2 C35 118.4(3) . . ?
C29 N2 H2AN 107.7 . . ?
C35 N2 H2AN 107.7 . . ?
O2 N2 H2AN 99.4 . . ?
C29 N2 H2BN 107.7 . . ?
C35 N2 H2BN 107.7 . . ?
H2AN N2 H2BN 107.1 . . ?
N2 C29 C34 108.2(3) . . ?
N2 C29 C30 112.4(3) . . ?
C34 C29 C30 111.8(3) . . ?
N2 C29 H29 108.1 . . ?
C34 C29 H29 108.1 . . ?
C30 C29 H29 108.1 . . ?
C29 C30 C31 110.5(3) . . ?
C29 C30 H30A 109.6 . . ?
C31 C30 H30A 109.6 . . ?
C29 C30 H30B 109.6 . . ?
C31 C30 H30B 109.6 . . ?
H30A C30 H30B 108.1 . . ?
C32 C31 C30 112.2(3) . . ?
C32 C31 H31A 109.2 . . ?
C30 C31 H31A 109.2 . . ?
C32 C31 H31B 109.2 . . ?
C30 C31 H31B 109.2 . . ?
H31A C31 H31B 107.9 . . ?
C31 C32 C33 110.3(3) . . ?
C31 C32 H32A 109.6 . . ?
C33 C32 H32A 109.6 . . ?
C31 C32 H32B 109.6 . . ?
C33 C32 H32B 109.6 . . ?
H32A C32 H32B 108.1 . . ?
C34 C33 C32 111.3(3) . . ?
C34 C33 H33A 109.4 . . ?
C32 C33 H33A 109.4 . . ?
C34 C33 H33B 109.4 . . ?
C32 C33 H33B 109.4 . . ?
H33A C33 H33B 108.0 . . ?
C29 C34 C33 111.5(3) . . ?
C29 C34 H34A 109.3 . . ?
C33 C34 H34A 109.3 . . ?
C29 C34 H34B 109.3 . . ?
C33 C34 H34B 109.3 . . ?
H34A C34 H34B 108.0 . . ?
N2 C35 C36 107.9(3) . . ?
N2 C35 C40 112.0(3) . . ?
C36 C35 C40 111.1(3) . . ?
N2 C35 H35 108.6 . . ?
C36 C35 H35 108.6 . . ?
C40 C35 H35 108.6 . . ?
C35 C36 C37 110.7(3) . . ?
C35 C36 H36A 109.5 . . ?
C37 C36 H36A 109.5 . . ?
C35 C36 H36B 109.5 . . ?
C37 C36 H36B 109.5 . . ?
H36A C36 H36B 108.1 . . ?
C38 C37 C36 111.4(3) . . ?
C38 C37 H37A 109.4 . . ?
C36 C37 H37A 109.4 . . ?
C38 C37 H37B 109.4 . . ?
C36 C37 H37B 109.4 . . ?
H37A C37 H37B 108.0 . . ?
C39 C38 C37 111.2(3) . . ?
C39 C38 H38A 109.4 . . ?
C37 C38 H38A 109.4 . . ?
C39 C38 H38B 109.4 . . ?
C37 C38 H38B 109.4 . . ?
H38A C38 H38B 108.0 . . ?
C38 C39 C40 111.6(3) . . ?
C38 C39 H39A 109.3 . . ?
C40 C39 H39A 109.3 . . ?
C38 C39 H39B 109.3 . . ?
C40 C39 H39B 109.3 . . ?
H39A C39 H39B 108.0 . . ?
C35 C40 C39 109.3(3) . . ?
C35 C40 H40A 109.8 . . ?
C39 C40 H40A 109.8 . . ?
C35 C40 H40B 109.8 . . ?
C39 C40 H40B 109.8 . . ?
H40A C40 H40B 108.3 . . ?

loop_
_geom_bond_atom_site_label_1
_geom_bond_atom_site_label_2
_geom_bond_distance
_geom_bond_site_symmetry_2
_geom_bond_publ_flag
F1 C1 1.376(5) . ?
F2 C1 1.376(5) . ?
O1 C5 1.242(5) . ?
O2 C5 1.276(4) . ?
O3 C6 1.183(5) . ?
O4 C6 1.348(5) . ?
O4 C7 1.455(5) . ?
C1 C2 1.466(6) . ?
C1 H1 0.9800 . ?
C2 C3 1.501(6) . ?
C2 C4 1.522(5) . ?
C2 H2 0.9800 . ?
C3 C4 1.505(5) . ?
C3 H3A 0.9700 . ?
C3 H3B 0.9700 . ?
C4 C6 1.498(5) . ?
C4 C5 1.528(5) . ?
C7 C8 1.503(7) . ?
C7 H7A 0.9700 . ?
C7 H7B 0.9700 . ?
C8 H8A 0.9600 . ?
C8 H8B 0.9600 . ?
C8 H8C 0.9600 . ?
F3 C9 1.370(4) . ?
F4 C9 1.370(4) . ?
O5 C13 1.239(4) . ?
O6 C13 1.275(4) . ?
O7 C14 1.211(5) . ?
O8 C14 1.341(5) . ?
O8 C15 1.450(7) . ?
O8 C15' 1.570(19) . ?
C9 C10 1.487(5) . ?
C9 H9 0.9800 . ?
C10 C11 1.499(5) . ?
C10 C12 1.506(5) . ?
C10 H10 0.9800 . ?
C11 C12 1.512(5) . ?
C11 H11A 0.9700 . ?
C11 H11B 0.9700 . ?
C12 C14 1.505(5) . ?
C12 C13 1.519(5) . ?
C15 C16 1.509(9) . ?
C15 H15A 0.9700 . ?
C15 H15B 0.9700 . ?
C16 H16A 0.9600 . ?
C16 H16B 0.9600 . ?
C16 H16C 0.9600 . ?
C15' C16' 1.530(13) . ?
C15' H15C 0.9700 . ?
C15' H15D 0.9700 . ?
C16' H16D 0.9600 . ?
C16' H16E 0.9600 . ?
C16' H16F 0.9600 . ?
N1 C23 1.504(5) . ?
N1 C17 1.510(5) . ?
N1 H1AN 0.9700 . ?
N1 H1BN 0.9700 . ?
C17 C22 1.517(5) . ?
C17 C18 1.526(5) . ?
C17 H17 0.9800 . ?
C18 C19 1.525(5) . ?
C18 H18A 0.9700 . ?
C18 H18B 0.9700 . ?
C19 C20 1.527(6) . ?
C19 H19A 0.9700 . ?
C19 H19B 0.9700 . ?
C20 C21 1.529(6) . ?
C20 H20A 0.9700 . ?
C20 H20B 0.9700 . ?
C21 C22 1.528(5) . ?
C21 H21A 0.9700 . ?
C21 H21B 0.9700 . ?
C22 H22A 0.9700 . ?
C22 H22B 0.9700 . ?
C23 C28 1.513(5) . ?
C23 C24 1.517(5) . ?
C23 H23 0.9800 . ?
C24 C25 1.535(6) . ?
C24 H24A 0.9700 . ?
C24 H24B 0.9700 . ?
C25 C26 1.517(6) . ?
C25 H25A 0.9700 . ?
C25 H25B 0.9700 . ?
C26 C27 1.519(6) . ?
C26 H26A 0.9700 . ?
C26 H26B 0.9700 . ?
C27 C28 1.529(6) . ?
C27 H27A 0.9700 . ?
C27 H27B 0.9700 . ?
C28 H28A 0.9700 . ?
C28 H28B 0.9700 . ?
N2 C29 1.505(5) . ?
N2 C35 1.504(4) . ?
N2 H2AN 0.9700 . ?
N2 H2BN 0.9700 . ?
C29 C34 1.520(5) . ?
C29 C30 1.515(5) . ?
C29 H29 0.9800 . ?
C30 C31 1.531(5) . ?
C30 H30A 0.9700 . ?
C30 H30B 0.9700 . ?
C31 C32 1.524(5) . ?
C31 H31A 0.9700 . ?
C31 H31B 0.9700 . ?
C32 C33 1.528(6) . ?
C32 H32A 0.9700 . ?
C32 H32B 0.9700 . ?
C33 C34 1.523(6) . ?
C33 H33A 0.9700 . ?
C33 H33B 0.9700 . ?
C34 H34A 0.9700 . ?
C34 H34B 0.9700 . ?
C35 C36 1.516(5) . ?
C35 C40 1.518(5) . ?
C35 H35 0.9800 . ?
C36 C37 1.530(5) . ?
C36 H36A 0.9700 . ?
C36 H36B 0.9700 . ?
C37 C38 1.519(6) . ?
C37 H37A 0.9700 . ?
C37 H37B 0.9700 . ?
C38 C39 1.517(6) . ?
C38 H38A 0.9700 . ?
C38 H38B 0.9700 . ?
C39 C40 1.529(5) . ?
C39 H39A 0.9700 . ?
C39 H39B 0.9700 . ?
C40 H40A 0.9700 . ?
C40 H40B 0.9700 . ?

loop_
_geom_hbond_atom_site_label_D
_geom_hbond_atom_site_label_H
_geom_hbond_atom_site_label_A
_geom_hbond_distance_DH
_geom_hbond_distance_HA
_geom_hbond_distance_DA
_geom_hbond_angle_DHA
_geom_hbond_site_symmetry_A
C35 H35 O7 0.98 2.56 3.324(5) 135.1 .
N2 H2AN O6 0.97 1.89 2.828(4) 163.2 .
N2 H2BN O2 0.97 1.80 2.751(4) 164.6 .
C24 H24B O6 0.97 2.59 3.312(5) 131.0 .
C22 H22B O5 0.97 2.54 3.439(5) 153.3 .
C22 H22A O1 0.97 2.62 3.566(5) 166.5 1_455
C17 H17 O3 0.98 2.54 3.133(5) 119.1 .
N1 H1BN O3 0.97 2.64 3.232(4) 119.3 .
N1 H1BN O2 0.97 1.92 2.858(4) 161.6 .
N1 H1AN O6 0.97 1.89 2.837(4) 164.1 .
C15' H15C F2 0.97 2.46 3.102(18) 123.8 1_554

loop_
_geom_torsion_atom_site_label_1
_geom_torsion_atom_site_label_2
_geom_torsion_atom_site_label_3
_geom_torsion_atom_site_label_4
_geom_torsion
_geom_torsion_site_symmetry_1
_geom_torsion_site_symmetry_2
_geom_torsion_site_symmetry_3
_geom_torsion_site_symmetry_4
_geom_torsion_publ_flag
F2 C1 C2 C3 165.6(3) . . . . ?
F1 C1 C2 C3 -79.4(5) . . . . ?
F2 C1 C2 C4 95.6(5) . . . . ?
F1 C1 C2 C4 -149.4(4) . . . . ?
C1 C2 C3 C4 -110.5(4) . . . . ?
C2 C3 C4 C6 109.1(4) . . . . ?
C2 C3 C4 C5 -103.8(4) . . . . ?
C1 C2 C4 C6 -1.2(6) . . . . ?
C3 C2 C4 C6 -109.0(4) . . . . ?
C1 C2 C4 C3 107.9(5) . . . . ?
C1 C2 C4 C5 -144.5(4) . . . . ?
C3 C2 C4 C5 107.6(4) . . . . ?
C6 C4 C5 O1 178.7(3) . . . . ?
C3 C4 C5 O1 30.2(5) . . . . ?
C2 C4 C5 O1 -36.3(5) . . . . ?
C6 C4 C5 O2 0.0(5) . . . . ?
C3 C4 C5 O2 -148.5(3) . . . . ?
C2 C4 C5 O2 145.0(3) . . . . ?
C7 O4 C6 O3 -3.6(6) . . . . ?
C7 O4 C6 C4 176.0(4) . . . . ?
C3 C4 C6 O3 -151.0(4) . . . . ?
C2 C4 C6 O3 -81.3(5) . . . . ?
C5 C4 C6 O3 61.6(5) . . . . ?
C3 C4 C6 O4 29.4(5) . . . . ?
C2 C4 C6 O4 99.1(4) . . . . ?
C5 C4 C6 O4 -118.0(4) . . . . ?
C6 O4 C7 C8 -100.0(4) . . . . ?
F3 C9 C10 C11 -83.3(4) . . . . ?
F4 C9 C10 C11 33.1(5) . . . . ?
F3 C9 C10 C12 -155.4(3) . . . . ?
F4 C9 C10 C12 -39.0(5) . . . . ?
C9 C10 C11 C12 -112.7(4) . . . . ?
C9 C10 C12 C14 2.8(6) . . . . ?
C11 C10 C12 C14 -105.8(4) . . . . ?
C9 C10 C12 C11 108.7(4) . . . . ?
C9 C10 C12 C13 -146.5(4) . . . . ?
C11 C10 C12 C13 104.8(4) . . . . ?
C10 C11 C12 C14 111.0(4) . . . . ?
C10 C11 C12 C13 -107.3(3) . . . . ?
C14 C12 C13 O5 -159.7(4) . . . . ?
C10 C12 C13 O5 -8.9(5) . . . . ?
C11 C12 C13 O5 58.0(4) . . . . ?
C14 C12 C13 O6 22.2(5) . . . . ?
C10 C12 C13 O6 173.1(3) . . . . ?
C11 C12 C13 O6 -120.0(4) . . . . ?
C15 O8 C14 O7 -6.0(6) . . . . ?
C15' O8 C14 O7 8.8(9) . . . . ?
C15 O8 C14 C12 174.5(4) . . . . ?
C15' O8 C14 C12 -170.6(8) . . . . ?
C10 C12 C14 O7 113.1(4) . . . . ?
C11 C12 C14 O7 44.0(5) . . . . ?
C13 C12 C14 O7 -97.4(4) . . . . ?
C10 C12 C14 O8 -67.5(5) . . . . ?
C11 C12 C14 O8 -136.6(3) . . . . ?
C13 C12 C14 O8 82.0(4) . . . . ?
C14 O8 C15 C16 91.5(7) . . . . ?
C15' O8 C15 C16 54.6(18) . . . . ?
C14 O8 C15' C16' 170.1(11) . . . . ?
C15 O8 C15' C16' -41.3(15) . . . . ?
C23 N1 C17 C22 -61.9(4) . . . . ?
O6 N1 C17 C22 65.9(3) . . . . ?
C23 N1 C17 C18 176.0(3) . . . . ?
O6 N1 C17 C18 -56.2(3) . . . . ?
N1 C17 C18 C19 -179.2(3) . . . . ?
C22 C17 C18 C19 58.3(4) . . . . ?
C17 C18 C19 C20 -55.9(4) . . . . ?
C18 C19 C20 C21 54.4(4) . . . . ?
C19 C20 C21 C22 -55.0(4) . . . . ?
N1 C17 C22 C21 -179.0(3) . . . . ?
C18 C17 C22 C21 -58.5(4) . . . . ?
C20 C21 C22 C17 56.8(4) . . . . ?
C17 N1 C23 C28 -69.3(4) . . . . ?
C17 N1 C23 C24 168.0(3) . . . . ?
N1 C23 C24 C25 -177.4(3) . . . . ?
C28 C23 C24 C25 59.1(4) . . . . ?
C23 C24 C25 C26 -58.3(5) . . . . ?
C24 C25 C26 C27 56.4(5) . . . . ?
C25 C26 C27 C28 -55.5(5) . . . . ?
N1 C23 C28 C27 179.8(3) . . . . ?
C24 C23 C28 C27 -58.2(4) . . . . ?
C26 C27 C28 C23 56.5(5) . . . . ?
C35 N2 C29 C34 175.4(3) . . . . ?
C35 N2 C29 C30 51.4(4) . . . . ?
N2 C29 C30 C31 176.8(3) . . . . ?
C34 C29 C30 C31 54.9(4) . . . . ?
C29 C30 C31 C32 -55.5(4) . . . . ?
C30 C31 C32 C33 55.5(4) . . . . ?
C31 C32 C33 C34 -55.1(4) . . . . ?
N2 C29 C34 C33 -179.9(3) . . . . ?
C30 C29 C34 C33 -55.6(4) . . . . ?
C32 C33 C34 C29 55.5(4) . . . . ?
C29 N2 C35 C36 178.0(3) . . . . ?
C29 N2 C35 C40 55.4(4) . . . . ?
N2 C35 C36 C37 179.3(3) . . . . ?
C40 C35 C36 C37 -57.6(4) . . . . ?
C35 C36 C37 C38 54.8(4) . . . . ?
C36 C37 C38 C39 -53.8(5) . . . . ?
C37 C38 C39 C40 55.6(5) . . . . ?
N2 C35 C40 C39 179.2(3) . . . . ?
C36 C35 C40 C39 58.4(4) . . . . ?
C38 C39 C40 C35 -57.4(4) . . . . ?
